data_7705182
loop_
_publ_author_name
'Liang, Qiuming'
'Lin, Jack H.'
'DeMuth, Joshua C.'
'Neidig, Michael L.'
'Song, Datong'

_publ_section_title
;
 Syntheses and characterizations of iron complexes of bulky
 <i>o</i>-phenylenediamide ligand.
;
_journal_issue 35
_journal_name_full 'Dalton transactions (Cambridge, England : 2003)'
_journal_page_first 12287
_journal_page_last 12297
_journal_paper_doi 10.1039/d0dt02087g
_journal_volume 49
_journal_year 2020
_chemical_formula_moiety 'C60 H76 Cl2 Fe2 N4, C4 H10 O'
_chemical_formula_sum 'C64 H86 Cl2 Fe2 N4 O'
_chemical_formula_weight 1109.96
_space_group_crystal_system triclinic
_space_group_IT_number 2
_space_group_name_Hall '-P 1'
_space_group_name_H-M_alt 'P -1'
_atom_sites_solution_hydrogens mixed
_audit_creation_method SHELXL-2016/6
_audit_update_record
;
2020-08-11 deposited with the CCDC.	2020-08-17 downloaded from the CCDC.
;
_cell_angle_alpha 61.794(3)
_cell_angle_beta 68.888(3)
_cell_angle_gamma 79.987(4)
_cell_formula_units_Z 1
_cell_length_a 10.1107(7)
_cell_length_b 13.5638(9)
_cell_length_c 13.8531(10)
_cell_measurement_reflns_used 7092
_cell_measurement_temperature 150(2)
_cell_measurement_theta_max 27.562
_cell_measurement_theta_min 2.159
_cell_volume 1561.8(2)
_computing_structure_refinement 'SHELXL-2016/6 (Sheldrick, 2016)'
_diffrn_ambient_temperature 150(2)
_diffrn_measured_fraction_theta_full 0.993
_diffrn_measured_fraction_theta_max 0.983
_diffrn_measurement_device_type 'Bruker Kappa Apex II'
_diffrn_measurement_method 'Phi and Omega Scans'
_diffrn_radiation_type MoK\a
_diffrn_radiation_wavelength 0.71073
_diffrn_reflns_av_R_equivalents 0.0397
_diffrn_reflns_av_unetI/netI 0.0514
_diffrn_reflns_Laue_measured_fraction_full 0.993
_diffrn_reflns_Laue_measured_fraction_max 0.983
_diffrn_reflns_limit_h_max 13
_diffrn_reflns_limit_h_min -12
_diffrn_reflns_limit_k_max 15
_diffrn_reflns_limit_k_min -17
_diffrn_reflns_limit_l_max 18
_diffrn_reflns_limit_l_min -17
_diffrn_reflns_number 24503
_diffrn_reflns_point_group_measured_fraction_full 0.993
_diffrn_reflns_point_group_measured_fraction_max 0.983
_diffrn_reflns_theta_full 25.242
_diffrn_reflns_theta_max 27.562
_diffrn_reflns_theta_min 2.159
_exptl_absorpt_coefficient_mu 0.591
_exptl_absorpt_correction_T_max 0.7456
_exptl_absorpt_correction_T_min 0.6706
_exptl_absorpt_correction_type multi-scan
_exptl_absorpt_process_details SADABS
_exptl_crystal_colour 'dark green'
_exptl_crystal_density_diffrn 1.180
_exptl_crystal_description block
_exptl_crystal_F_000 592
_exptl_crystal_size_max 0.1
_exptl_crystal_size_mid 0.1
_exptl_crystal_size_min 0.05
_refine_diff_density_max 0.311
_refine_diff_density_min -0.254
_refine_diff_density_rms 0.050
_refine_ls_extinction_method none
_refine_ls_goodness_of_fit_ref 1.027
_refine_ls_hydrogen_treatment constr
_refine_ls_matrix_type full
_refine_ls_number_parameters 352
_refine_ls_number_reflns 7092
_refine_ls_number_restraints 0
_refine_ls_restrained_S_all 1.027
_refine_ls_R_factor_all 0.0671
_refine_ls_R_factor_gt 0.0384
_refine_ls_shift/su_max 0.001
_refine_ls_shift/su_mean 0.000
_refine_ls_structure_factor_coef Fsqd
_refine_ls_weighting_details 'w=1/[\s^2^(Fo^2^)+(0.0357P)^2^+0.3940P] where P=(Fo^2^+2Fc^2^)/3'
_refine_ls_weighting_scheme calc
_refine_ls_wR_factor_gt 0.0810
_refine_ls_wR_factor_ref 0.0902
_reflns_Friedel_coverage 0.000
_reflns_number_gt 5131
_reflns_number_total 7092
_reflns_threshold_expression 'I > 2\s(I)'
_cod_data_source_file d0dt02087g2.cif
_cod_data_source_block wl152
_cod_depositor_comments 'Adding full bibliography for 7705182--7705191.cif.'
_cod_original_cell_volume 1561.82(19)
_cod_database_code 7705182
_shelx_shelxl_version_number 2016/6
_shelx_space_group_comment
;
The symmetry employed for this shelxl refinement is uniquely defined
by the following loop, which should always be used as a source of
symmetry information in preference to the above space-group names.
They are only intended as comments.
;

loop_
_space_group_symop_operation_xyz
'x, y, z'
'-x, -y, -z'

loop_
_atom_site_label
_atom_site_type_symbol
_atom_site_fract_x
_atom_site_fract_y
_atom_site_fract_z
_atom_site_U_iso_or_equiv
_atom_site_adp_type
_atom_site_occupancy
_atom_site_site_symmetry_order
_atom_site_calc_flag
_atom_site_refinement_flags_posn
_atom_site_refinement_flags_adp
_atom_site_refinement_flags_occupancy
_atom_site_disorder_assembly
_atom_site_disorder_group
Fe1 Fe 0.87162(3) 0.93541(2) 0.59732(2) 0.02586(9) Uani 1 1 d . . . . .
Cl1 Cl 1.11208(5) 0.89122(4) 0.56128(4) 0.03415(13) Uani 1 1 d . . . . .
N1 N 0.74700(15) 0.81899(12) 0.62866(12) 0.0250(3) Uani 1 1 d . . . . .
C1 C 0.63274(18) 0.79928(15) 0.72282(15) 0.0248(4) Uani 1 1 d . . . . .
N2 N 0.74935(15) 0.91322(12) 0.75402(12) 0.0250(3) Uani 1 1 d . . . . .
C2 C 0.5173(2) 0.72941(17) 0.76040(17) 0.0338(5) Uani 1 1 d . . . . .
H2A H 0.516189 0.692933 0.716669 0.041 Uiso 1 1 calc R U . . .
C3 C 0.4080(2) 0.71442(18) 0.85912(19) 0.0424(5) Uani 1 1 d . . . . .
H3A H 0.331015 0.667694 0.883361 0.051 Uiso 1 1 calc R U . . .
C4 C 0.4077(2) 0.76713(18) 0.92549(18) 0.0414(5) Uani 1 1 d . . . . .
H4A H 0.329913 0.755888 0.993572 0.050 Uiso 1 1 calc R U . . .
C5 C 0.51658(19) 0.83401(17) 0.89415(16) 0.0322(4) Uani 1 1 d . . . . .
H5A H 0.514543 0.868306 0.940661 0.039 Uiso 1 1 calc R U . . .
C6 C 0.63317(18) 0.85262(15) 0.79216(15) 0.0245(4) Uani 1 1 d . . . . .
C7 C 0.77023(18) 0.75183(16) 0.56903(16) 0.0283(4) Uani 1 1 d . . . . .
C8 C 0.8189(2) 0.64059(17) 0.61950(19) 0.0405(5) Uani 1 1 d . . . . .
C9 C 0.8462(3) 0.5791(2) 0.5582(2) 0.0550(7) Uani 1 1 d . . . . .
H9A H 0.879500 0.504263 0.590001 0.066 Uiso 1 1 calc R U . . .
C10 C 0.8262(3) 0.6234(2) 0.4524(3) 0.0615(7) Uani 1 1 d . . . . .
H10A H 0.844589 0.579030 0.412620 0.074 Uiso 1 1 calc R U . . .
C11 C 0.7792(2) 0.7328(2) 0.4036(2) 0.0480(6) Uani 1 1 d . . . . .
H11A H 0.766384 0.762835 0.330179 0.058 Uiso 1 1 calc R U . . .
C12 C 0.75062(19) 0.79902(17) 0.46072(17) 0.0321(4) Uani 1 1 d . . . . .
C13 C 0.8461(3) 0.58928(19) 0.7341(2) 0.0542(7) Uani 1 1 d . . . . .
H13A H 0.806557 0.641923 0.769496 0.065 Uiso 1 1 calc R U . . .
C14 C 1.0041(3) 0.5772(2) 0.7185(2) 0.0646(7) Uani 1 1 d . . . . .
H14A H 1.017913 0.543736 0.794241 0.097 Uiso 1 1 calc R U . . .
H14B H 1.047448 0.528917 0.680287 0.097 Uiso 1 1 calc R U . . .
H14C H 1.048709 0.651033 0.670786 0.097 Uiso 1 1 calc R U . . .
C15 C 0.7713(4) 0.4779(3) 0.8184(3) 0.1084(13) Uani 1 1 d . . . . .
H15A H 0.792146 0.448148 0.891123 0.163 Uiso 1 1 calc R U . . .
H15B H 0.668787 0.488819 0.833419 0.163 Uiso 1 1 calc R U . . .
H15C H 0.804817 0.424958 0.785069 0.163 Uiso 1 1 calc R U . . .
C16 C 0.6923(2) 0.91625(18) 0.40915(17) 0.0363(5) Uani 1 1 d . . . . .
H16A H 0.701943 0.955836 0.451525 0.044 Uiso 1 1 calc R U . . .
C17 C 0.7730(3) 0.9837(2) 0.2814(2) 0.0713(8) Uani 1 1 d . . . . .
H17A H 0.730997 1.058558 0.252453 0.107 Uiso 1 1 calc R U . . .
H17B H 0.872517 0.989995 0.271704 0.107 Uiso 1 1 calc R U . . .
H17C H 0.767283 0.945772 0.237788 0.107 Uiso 1 1 calc R U . . .
C18 C 0.5336(2) 0.9116(2) 0.4283(2) 0.0572(7) Uani 1 1 d . . . . .
H18A H 0.496766 0.987864 0.394636 0.086 Uiso 1 1 calc R U . . .
H18B H 0.520420 0.869725 0.391036 0.086 Uiso 1 1 calc R U . . .
H18C H 0.482382 0.874396 0.511387 0.086 Uiso 1 1 calc R U . . .
C19 C 0.77509(18) 0.94552(17) 0.83062(16) 0.0296(4) Uani 1 1 d . . . . .
C20 C 0.8288(2) 0.86495(19) 0.91811(17) 0.0390(5) Uani 1 1 d . . . . .
C21 C 0.8563(2) 0.8988(2) 0.98976(19) 0.0512(6) Uani 1 1 d . . . . .
H21A H 0.891167 0.845518 1.050351 0.061 Uiso 1 1 calc R U . . .
C22 C 0.8342(2) 1.0073(3) 0.9750(2) 0.0537(7) Uani 1 1 d . . . . .
H22A H 0.853211 1.028160 1.025175 0.064 Uiso 1 1 calc R U . . .
C23 C 0.7842(2) 1.0856(2) 0.88705(19) 0.0449(6) Uani 1 1 d . . . . .
H23A H 0.770577 1.160726 0.876524 0.054 Uiso 1 1 calc R U . . .
C24 C 0.75334(19) 1.05685(18) 0.81332(17) 0.0328(5) Uani 1 1 d . . . . .
C25 C 0.8606(2) 0.7461(2) 0.9340(2) 0.0521(6) Uani 1 1 d . . . . .
H25A H 0.836003 0.739749 0.873432 0.063 Uiso 1 1 calc R U . . .
C26 C 1.0190(3) 0.7177(2) 0.9159(2) 0.0668(8) Uani 1 1 d . . . . .
H26A H 1.035676 0.640281 0.926886 0.100 Uiso 1 1 calc R U . . .
H26B H 1.074755 0.768359 0.837381 0.100 Uiso 1 1 calc R U . . .
H26C H 1.047505 0.726323 0.972069 0.100 Uiso 1 1 calc R U . . .
C27 C 0.7711(3) 0.6604(3) 1.0518(3) 0.0940(11) Uani 1 1 d . . . . .
H27A H 0.795365 0.584930 1.058087 0.141 Uiso 1 1 calc R U . . .
H27B H 0.790357 0.666381 1.113343 0.141 Uiso 1 1 calc R U . . .
H27C H 0.670360 0.675106 1.059495 0.141 Uiso 1 1 calc R U . . .
C28 C 0.6956(2) 1.14532(18) 0.72022(18) 0.0379(5) Uani 1 1 d . . . . .
H28A H 0.686772 1.111058 0.672818 0.045 Uiso 1 1 calc R U . . .
C29 C 0.7962(3) 1.2455(2) 0.6392(2) 0.0596(7) Uani 1 1 d . . . . .
H29A H 0.755414 1.301106 0.580022 0.089 Uiso 1 1 calc R U . . .
H29B H 0.809215 1.279297 0.683931 0.089 Uiso 1 1 calc R U . . .
H29C H 0.888045 1.220154 0.601783 0.089 Uiso 1 1 calc R U . . .
C30 C 0.5468(2) 1.1824(2) 0.7743(2) 0.0578(7) Uani 1 1 d . . . . .
H30A H 0.510789 1.239787 0.712937 0.087 Uiso 1 1 calc R U . . .
H30B H 0.483037 1.117932 0.820393 0.087 Uiso 1 1 calc R U . . .
H30C H 0.551636 1.213294 0.824254 0.087 Uiso 1 1 calc R U . . .
O1 O 0.4747(5) 0.5292(3) 0.4892(6) 0.0536(12) Uani 0.5 1 d . . P A -1
C31 C 0.4457(10) 0.4973(8) 0.6032(8) 0.081(3) Uani 0.5 1 d . . P A -1
H31A H 0.533674 0.474984 0.619696 0.098 Uiso 0.5 1 d R U P A -1
H31B H 0.382864 0.434414 0.649896 0.098 Uiso 0.5 1 d R U P A -1
C32 C 0.5433(9) 0.4466(8) 0.4502(12) 0.091(4) Uani 0.5 1 d . . P A -1
H32A H 0.490965 0.377871 0.496446 0.109 Uiso 0.5 1 d R U P A -1
H32B H 0.635015 0.431941 0.460276 0.109 Uiso 0.5 1 d R U P A -1
C33 C 0.3860(10) 0.5931(7) 0.6318(8) 0.092(3) Uani 0.5 1 d . . P A -1
H33A H 0.369869 0.569721 0.712206 0.138 Uiso 0.5 1 d R U P A -1
H33B H 0.449558 0.655631 0.585686 0.138 Uiso 0.5 1 d R U P A -1
H33C H 0.297499 0.614721 0.616136 0.138 Uiso 0.5 1 d R U P A -1
C34 C 0.5663(10) 0.4836(9) 0.3311(8) 0.101(3) Uani 0.5 1 d . . P A -1
H34A H 0.615204 0.426852 0.308338 0.151 Uiso 0.5 1 d R U P A -1
H34B H 0.474774 0.496882 0.320818 0.151 Uiso 0.5 1 d R U P A -1
H34C H 0.620284 0.551502 0.284278 0.151 Uiso 0.5 1 d R U P A -1

loop_
_atom_site_aniso_label
_atom_site_aniso_U_11
_atom_site_aniso_U_22
_atom_site_aniso_U_33
_atom_site_aniso_U_23
_atom_site_aniso_U_13
_atom_site_aniso_U_12
Fe1 0.02449(15) 0.02851(16) 0.02253(15) -0.01176(12) -0.00381(10) -0.00230(11)
Cl1 0.0265(2) 0.0323(3) 0.0322(3) -0.0076(2) -0.0068(2) 0.0009(2)
N1 0.0277(8) 0.0241(8) 0.0224(8) -0.0114(7) -0.0065(6) 0.0011(6)
C1 0.0252(9) 0.0226(9) 0.0246(10) -0.0102(8) -0.0073(8) 0.0022(7)
N2 0.0240(8) 0.0296(9) 0.0230(8) -0.0129(7) -0.0073(6) -0.0005(6)
C2 0.0339(11) 0.0329(11) 0.0364(12) -0.0191(10) -0.0059(9) -0.0050(9)
C3 0.0334(11) 0.0438(13) 0.0462(14) -0.0219(11) -0.0001(10) -0.0133(10)
C4 0.0338(11) 0.0485(14) 0.0324(12) -0.0194(11) 0.0062(9) -0.0105(10)
C5 0.0314(10) 0.0375(11) 0.0257(10) -0.0152(9) -0.0039(8) -0.0035(9)
C6 0.0238(9) 0.0263(10) 0.0209(9) -0.0092(8) -0.0071(7) 0.0019(7)
C7 0.0262(10) 0.0282(10) 0.0307(11) -0.0170(9) -0.0033(8) -0.0015(8)
C8 0.0413(12) 0.0324(12) 0.0446(13) -0.0207(10) -0.0078(10) 0.0047(9)
C9 0.0599(15) 0.0371(13) 0.0728(19) -0.0357(13) -0.0163(13) 0.0115(11)
C10 0.0637(17) 0.0662(18) 0.084(2) -0.0625(17) -0.0218(15) 0.0134(14)
C11 0.0489(13) 0.0630(16) 0.0535(15) -0.0429(13) -0.0196(11) 0.0074(12)
C12 0.0287(10) 0.0381(12) 0.0356(12) -0.0232(10) -0.0072(8) -0.0007(9)
C13 0.0723(17) 0.0337(13) 0.0436(14) -0.0131(11) -0.0184(12) 0.0170(12)
C14 0.081(2) 0.0583(17) 0.0661(19) -0.0330(15) -0.0360(15) 0.0140(15)
C15 0.113(3) 0.075(2) 0.079(2) 0.0198(19) -0.035(2) -0.019(2)
C16 0.0447(12) 0.0409(12) 0.0332(11) -0.0207(10) -0.0183(9) 0.0021(10)
C17 0.097(2) 0.0647(19) 0.0352(15) -0.0157(14) -0.0114(14) -0.0028(16)
C18 0.0559(15) 0.0587(16) 0.082(2) -0.0413(15) -0.0435(14) 0.0168(12)
C19 0.0219(9) 0.0447(12) 0.0247(10) -0.0184(9) -0.0047(8) -0.0034(8)
C20 0.0333(11) 0.0516(14) 0.0285(11) -0.0129(10) -0.0107(9) -0.0050(10)
C21 0.0403(13) 0.083(2) 0.0294(12) -0.0178(12) -0.0179(10) -0.0054(12)
C22 0.0472(14) 0.091(2) 0.0408(14) -0.0420(15) -0.0113(11) -0.0102(13)
C23 0.0414(12) 0.0658(16) 0.0449(14) -0.0395(13) -0.0104(10) -0.0034(11)
C24 0.0258(10) 0.0495(13) 0.0311(11) -0.0261(10) -0.0051(8) -0.0030(9)
C25 0.0514(14) 0.0528(15) 0.0483(15) -0.0095(12) -0.0309(12) 0.0016(12)
C26 0.0577(16) 0.0675(19) 0.0701(19) -0.0241(16) -0.0284(14) 0.0094(14)
C27 0.069(2) 0.063(2) 0.094(3) 0.0063(18) -0.0210(18) -0.0055(16)
C28 0.0408(12) 0.0426(13) 0.0442(13) -0.0302(11) -0.0163(10) 0.0056(10)
C29 0.0706(17) 0.0529(16) 0.0560(17) -0.0215(13) -0.0204(13) -0.0095(13)
C30 0.0493(14) 0.0695(18) 0.0672(18) -0.0444(15) -0.0217(13) 0.0193(13)
O1 0.056(3) 0.043(4) 0.065(3) -0.028(3) -0.017(2) -0.002(2)
C31 0.085(5) 0.058(6) 0.067(7) -0.005(5) -0.014(5) -0.012(4)
C32 0.061(4) 0.045(5) 0.123(11) -0.031(6) 0.007(5) 0.005(4)
C33 0.125(7) 0.091(6) 0.083(6) -0.043(5) -0.038(5) -0.032(5)
C34 0.102(6) 0.120(8) 0.102(8) -0.082(7) -0.001(5) -0.024(6)

loop_
_atom_type_symbol
_atom_type_description
_atom_type_scat_dispersion_real
_atom_type_scat_dispersion_imag
_atom_type_scat_source
C C 0.0033 0.0016 'International Tables Vol C Tables 4.2.6.8 and 6.1.1.4'
H H 0.0000 0.0000 'International Tables Vol C Tables 4.2.6.8 and 6.1.1.4'
N N 0.0061 0.0033 'International Tables Vol C Tables 4.2.6.8 and 6.1.1.4'
Cl Cl 0.1484 0.1585 'International Tables Vol C Tables 4.2.6.8 and 6.1.1.4'
Fe Fe 0.3463 0.8444 'International Tables Vol C Tables 4.2.6.8 and 6.1.1.4'
O O 0.0106 0.0060 'International Tables Vol C Tables 4.2.6.8 and 6.1.1.4'

loop_
_geom_angle_atom_site_label_1
_geom_angle_atom_site_label_2
_geom_angle_atom_site_label_3
_geom_angle
_geom_angle_site_symmetry_1
_geom_angle_site_symmetry_3
_geom_angle_publ_flag
N2 Fe1 N1 82.36(6) . . ?
N2 Fe1 Cl1 121.03(5) . 2_776 ?
N1 Fe1 Cl1 119.93(5) . 2_776 ?
N2 Fe1 Cl1 120.38(4) . . ?
N1 Fe1 Cl1 115.90(5) . . ?
Cl1 Fe1 Cl1 98.749(18) 2_776 . ?
Fe1 Cl1 Fe1 81.252(18) 2_776 . ?
C1 N1 C7 119.07(15) . . ?
C1 N1 Fe1 112.56(12) . . ?
C7 N1 Fe1 128.23(11) . . ?
N1 C1 C2 125.70(17) . . ?
N1 C1 C6 115.42(15) . . ?
C2 C1 C6 118.84(16) . . ?
C6 N2 C19 118.88(14) . . ?
C6 N2 Fe1 112.35(11) . . ?
C19 N2 Fe1 128.58(11) . . ?
C3 C2 C1 120.22(19) . . ?
C3 C2 H2A 119.9 . . ?
C1 C2 H2A 119.9 . . ?
C2 C3 C4 120.91(19) . . ?
C2 C3 H3A 119.5 . . ?
C4 C3 H3A 119.5 . . ?
C5 C4 C3 121.32(18) . . ?
C5 C4 H4A 119.3 . . ?
C3 C4 H4A 119.3 . . ?
C4 C5 C6 120.19(18) . . ?
C4 C5 H5A 119.9 . . ?
C6 C5 H5A 119.9 . . ?
N2 C6 C5 126.04(17) . . ?
N2 C6 C1 115.42(15) . . ?
C5 C6 C1 118.51(16) . . ?
C12 C7 C8 121.67(18) . . ?
C12 C7 N1 119.64(17) . . ?
C8 C7 N1 118.63(17) . . ?
C9 C8 C7 117.6(2) . . ?
C9 C8 C13 119.8(2) . . ?
C7 C8 C13 122.63(19) . . ?
C10 C9 C8 121.6(2) . . ?
C10 C9 H9A 119.2 . . ?
C8 C9 H9A 119.2 . . ?
C9 C10 C11 120.2(2) . . ?
C9 C10 H10A 119.9 . . ?
C11 C10 H10A 119.9 . . ?
C10 C11 C12 120.9(2) . . ?
C10 C11 H11A 119.6 . . ?
C12 C11 H11A 119.6 . . ?
C11 C12 C7 118.03(19) . . ?
C11 C12 C16 120.23(19) . . ?
C7 C12 C16 121.65(17) . . ?
C8 C13 C15 112.6(2) . . ?
C8 C13 C14 111.6(2) . . ?
C15 C13 C14 110.6(2) . . ?
C8 C13 H13A 107.2 . . ?
C15 C13 H13A 107.2 . . ?
C14 C13 H13A 107.2 . . ?
C13 C14 H14A 109.5 . . ?
C13 C14 H14B 109.5 . . ?
H14A C14 H14B 109.5 . . ?
C13 C14 H14C 109.5 . . ?
H14A C14 H14C 109.5 . . ?
H14B C14 H14C 109.5 . . ?
C13 C15 H15A 109.5 . . ?
C13 C15 H15B 109.5 . . ?
H15A C15 H15B 109.5 . . ?
C13 C15 H15C 109.5 . . ?
H15A C15 H15C 109.5 . . ?
H15B C15 H15C 109.5 . . ?
C12 C16 C17 112.85(19) . . ?
C12 C16 C18 110.05(18) . . ?
C17 C16 C18 110.8(2) . . ?
C12 C16 H16A 107.6 . . ?
C17 C16 H16A 107.6 . . ?
C18 C16 H16A 107.6 . . ?
C16 C17 H17A 109.5 . . ?
C16 C17 H17B 109.5 . . ?
H17A C17 H17B 109.5 . . ?
C16 C17 H17C 109.5 . . ?
H17A C17 H17C 109.5 . . ?
H17B C17 H17C 109.5 . . ?
C16 C18 H18A 109.5 . . ?
C16 C18 H18B 109.5 . . ?
H18A C18 H18B 109.5 . . ?
C16 C18 H18C 109.5 . . ?
H18A C18 H18C 109.5 . . ?
H18B C18 H18C 109.5 . . ?
C24 C19 C20 121.51(18) . . ?
C24 C19 N2 119.86(17) . . ?
C20 C19 N2 118.56(18) . . ?
C21 C20 C19 117.6(2) . . ?
C21 C20 C25 120.1(2) . . ?
C19 C20 C25 122.32(19) . . ?
C22 C21 C20 121.7(2) . . ?
C22 C21 H21A 119.1 . . ?
C20 C21 H21A 119.1 . . ?
C21 C22 C23 119.8(2) . . ?
C21 C22 H22A 120.1 . . ?
C23 C22 H22A 120.1 . . ?
C22 C23 C24 121.3(2) . . ?
C22 C23 H23A 119.4 . . ?
C24 C23 H23A 119.4 . . ?
C23 C24 C19 118.1(2) . . ?
C23 C24 C28 119.1(2) . . ?
C19 C24 C28 122.78(17) . . ?
C20 C25 C27 112.5(2) . . ?
C20 C25 C26 111.7(2) . . ?
C27 C25 C26 110.1(2) . . ?
C20 C25 H25A 107.4 . . ?
C27 C25 H25A 107.4 . . ?
C26 C25 H25A 107.4 . . ?
C25 C26 H26A 109.5 . . ?
C25 C26 H26B 109.5 . . ?
H26A C26 H26B 109.5 . . ?
C25 C26 H26C 109.5 . . ?
H26A C26 H26C 109.5 . . ?
H26B C26 H26C 109.5 . . ?
C25 C27 H27A 109.5 . . ?
C25 C27 H27B 109.5 . . ?
H27A C27 H27B 109.5 . . ?
C25 C27 H27C 109.5 . . ?
H27A C27 H27C 109.5 . . ?
H27B C27 H27C 109.5 . . ?
C24 C28 C29 111.72(18) . . ?
C24 C28 C30 110.44(18) . . ?
C29 C28 C30 111.29(19) . . ?
C24 C28 H28A 107.7 . . ?
C29 C28 H28A 107.7 . . ?
C30 C28 H28A 107.7 . . ?
C28 C29 H29A 109.5 . . ?
C28 C29 H29B 109.5 . . ?
H29A C29 H29B 109.5 . . ?
C28 C29 H29C 109.5 . . ?
H29A C29 H29C 109.5 . . ?
H29B C29 H29C 109.5 . . ?
C28 C30 H30A 109.5 . . ?
C28 C30 H30B 109.5 . . ?
H30A C30 H30B 109.5 . . ?
C28 C30 H30C 109.5 . . ?
H30A C30 H30C 109.5 . . ?
H30B C30 H30C 109.5 . . ?
C31 O1 C32 115.7(5) . . ?
O1 C31 C33 110.9(8) . . ?
O1 C31 H31A 107.4 . . ?
C33 C31 H31A 108.1 . . ?
O1 C31 H31B 111.1 . . ?
C33 C31 H31B 111.0 . . ?
H31A C31 H31B 108.1 . . ?
C34 C32 O1 112.9(9) . . ?
C34 C32 H32A 110.9 . . ?
O1 C32 H32A 110.5 . . ?
C34 C32 H32B 106.8 . . ?
O1 C32 H32B 107.6 . . ?
H32A C32 H32B 107.9 . . ?
C31 C33 H33A 109.6 . . ?
C31 C33 H33B 110.9 . . ?
H33A C33 H33B 109.5 . . ?
C31 C33 H33C 107.9 . . ?
H33A C33 H33C 109.5 . . ?
H33B C33 H33C 109.5 . . ?
C32 C34 H34A 110.0 . . ?
C32 C34 H34B 107.1 . . ?
H34A C34 H34B 109.5 . . ?
C32 C34 H34C 111.3 . . ?
H34A C34 H34C 109.5 . . ?
H34B C34 H34C 109.5 . . ?

loop_
_geom_bond_atom_site_label_1
_geom_bond_atom_site_label_2
_geom_bond_distance
_geom_bond_site_symmetry_2
_geom_bond_publ_flag
Fe1 N2 1.9773(15) . ?
Fe1 N1 1.9798(15) . ?
Fe1 Cl1 2.3183(5) 2_776 ?
Fe1 Cl1 2.3282(5) . ?
N1 C1 1.341(2) . ?
N1 C7 1.437(2) . ?
C1 C2 1.418(2) . ?
C1 C6 1.452(2) . ?
N2 C6 1.346(2) . ?
N2 C19 1.436(2) . ?
C2 C3 1.364(3) . ?
C2 H2A 0.9500 . ?
C3 C4 1.405(3) . ?
C3 H3A 0.9500 . ?
C4 C5 1.362(3) . ?
C4 H4A 0.9500 . ?
C5 C6 1.420(2) . ?
C5 H5A 0.9500 . ?
C7 C12 1.401(3) . ?
C7 C8 1.414(3) . ?
C8 C9 1.384(3) . ?
C8 C13 1.512(3) . ?
C9 C10 1.373(4) . ?
C9 H9A 0.9500 . ?
C10 C11 1.386(4) . ?
C10 H10A 0.9500 . ?
C11 C12 1.391(3) . ?
C11 H11A 0.9500 . ?
C12 C16 1.513(3) . ?
C13 C15 1.520(4) . ?
C13 C14 1.523(3) . ?
C13 H13A 1.0000 . ?
C14 H14A 0.9800 . ?
C14 H14B 0.9800 . ?
C14 H14C 0.9800 . ?
C15 H15A 0.9800 . ?
C15 H15B 0.9800 . ?
C15 H15C 0.9800 . ?
C16 C17 1.525(3) . ?
C16 C18 1.537(3) . ?
C16 H16A 1.0000 . ?
C17 H17A 0.9800 . ?
C17 H17B 0.9800 . ?
C17 H17C 0.9800 . ?
C18 H18A 0.9800 . ?
C18 H18B 0.9800 . ?
C18 H18C 0.9800 . ?
C19 C24 1.402(3) . ?
C19 C20 1.405(3) . ?
C20 C21 1.395(3) . ?
C20 C25 1.511(3) . ?
C21 C22 1.375(4) . ?
C21 H21A 0.9500 . ?
C22 C23 1.379(3) . ?
C22 H22A 0.9500 . ?
C23 C24 1.394(3) . ?
C23 H23A 0.9500 . ?
C24 C28 1.510(3) . ?
C25 C27 1.530(4) . ?
C25 C26 1.537(3) . ?
C25 H25A 1.0000 . ?
C26 H26A 0.9800 . ?
C26 H26B 0.9800 . ?
C26 H26C 0.9800 . ?
C27 H27A 0.9800 . ?
C27 H27B 0.9800 . ?
C27 H27C 0.9800 . ?
C28 C29 1.536(3) . ?
C28 C30 1.536(3) . ?
C28 H28A 1.0000 . ?
C29 H29A 0.9800 . ?
C29 H29B 0.9800 . ?
C29 H29C 0.9800 . ?
C30 H30A 0.9800 . ?
C30 H30B 0.9800 . ?
C30 H30C 0.9800 . ?
O1 C31 1.354(13) . ?
O1 C32 1.436(12) . ?
C31 C33 1.500(13) . ?
C31 H31A 0.9600 . ?
C31 H31B 0.9600 . ?
C32 C34 1.417(16) . ?
C32 H32A 0.9601 . ?
C32 H32B 0.9600 . ?
C33 H33A 0.9600 . ?
C33 H33B 0.9601 . ?
C33 H33C 0.9600 . ?
C34 H34A 0.9600 . ?
C34 H34B 0.9599 . ?
C34 H34C 0.9600 . ?

loop_
_geom_torsion_atom_site_label_1
_geom_torsion_atom_site_label_2
_geom_torsion_atom_site_label_3
_geom_torsion_atom_site_label_4
_geom_torsion
_geom_torsion_site_symmetry_1
_geom_torsion_site_symmetry_2
_geom_torsion_site_symmetry_3
_geom_torsion_site_symmetry_4
_geom_torsion_publ_flag
C7 N1 C1 C2 -11.0(3) . . . . ?
Fe1 N1 C1 C2 173.13(15) . . . . ?
C7 N1 C1 C6 166.91(15) . . . . ?
Fe1 N1 C1 C6 -8.99(19) . . . . ?
N1 C1 C2 C3 178.83(19) . . . . ?
C6 C1 C2 C3 1.0(3) . . . . ?
C1 C2 C3 C4 -0.3(3) . . . . ?
C2 C3 C4 C5 -0.5(3) . . . . ?
C3 C4 C5 C6 0.5(3) . . . . ?
C19 N2 C6 C5 12.9(3) . . . . ?
Fe1 N2 C6 C5 -171.62(15) . . . . ?
C19 N2 C6 C1 -164.81(16) . . . . ?
Fe1 N2 C6 C1 10.69(19) . . . . ?
C4 C5 C6 N2 -177.40(19) . . . . ?
C4 C5 C6 C1 0.2(3) . . . . ?
N1 C1 C6 N2 -1.2(2) . . . . ?
C2 C1 C6 N2 176.89(16) . . . . ?
N1 C1 C6 C5 -179.02(16) . . . . ?
C2 C1 C6 C5 -1.0(3) . . . . ?
C1 N1 C7 C12 108.4(2) . . . . ?
Fe1 N1 C7 C12 -76.4(2) . . . . ?
C1 N1 C7 C8 -74.5(2) . . . . ?
Fe1 N1 C7 C8 100.72(19) . . . . ?
C12 C7 C8 C9 -0.3(3) . . . . ?
N1 C7 C8 C9 -177.38(18) . . . . ?
C12 C7 C8 C13 177.66(19) . . . . ?
N1 C7 C8 C13 0.6(3) . . . . ?
C7 C8 C9 C10 -0.4(4) . . . . ?
C13 C8 C9 C10 -178.4(2) . . . . ?
C8 C9 C10 C11 0.8(4) . . . . ?
C9 C10 C11 C12 -0.5(4) . . . . ?
C10 C11 C12 C7 -0.2(3) . . . . ?
C10 C11 C12 C16 -176.9(2) . . . . ?
C8 C7 C12 C11 0.6(3) . . . . ?
N1 C7 C12 C11 177.63(17) . . . . ?
C8 C7 C12 C16 177.21(18) . . . . ?
N1 C7 C12 C16 -5.8(3) . . . . ?
C9 C8 C13 C15 -53.9(3) . . . . ?
C7 C8 C13 C15 128.1(3) . . . . ?
C9 C8 C13 C14 71.2(3) . . . . ?
C7 C8 C13 C14 -106.8(2) . . . . ?
C11 C12 C16 C17 -47.5(3) . . . . ?
C7 C12 C16 C17 136.0(2) . . . . ?
C11 C12 C16 C18 76.8(2) . . . . ?
C7 C12 C16 C18 -99.7(2) . . . . ?
C6 N2 C19 C24 -106.3(2) . . . . ?
Fe1 N2 C19 C24 79.0(2) . . . . ?
C6 N2 C19 C20 76.9(2) . . . . ?
Fe1 N2 C19 C20 -97.77(19) . . . . ?
C24 C19 C20 C21 1.8(3) . . . . ?
N2 C19 C20 C21 178.49(17) . . . . ?
C24 C19 C20 C25 -176.57(19) . . . . ?
N2 C19 C20 C25 0.1(3) . . . . ?
C19 C20 C21 C22 -1.0(3) . . . . ?
C25 C20 C21 C22 177.3(2) . . . . ?
C20 C21 C22 C23 -0.3(3) . . . . ?
C21 C22 C23 C24 1.0(3) . . . . ?
C22 C23 C24 C19 -0.3(3) . . . . ?
C22 C23 C24 C28 178.5(2) . . . . ?
C20 C19 C24 C23 -1.1(3) . . . . ?
N2 C19 C24 C23 -177.81(16) . . . . ?
C20 C19 C24 C28 -179.91(18) . . . . ?
N2 C19 C24 C28 3.4(3) . . . . ?
C21 C20 C25 C27 63.4(3) . . . . ?
C19 C20 C25 C27 -118.3(2) . . . . ?
C21 C20 C25 C26 -61.0(3) . . . . ?
C19 C20 C25 C26 117.3(2) . . . . ?
C23 C24 C28 C29 57.8(2) . . . . ?
C19 C24 C28 C29 -123.5(2) . . . . ?
C23 C24 C28 C30 -66.7(2) . . . . ?
C19 C24 C28 C30 112.1(2) . . . . ?
C32 O1 C31 C33 175.1(6) . . . . ?
C31 O1 C32 C34 177.9(7) . . . . ?
